data_8101160
loop_
_publ_author_name
'P\`epe, G\'erard'
'Lamarque, Laurent'
'M\'eou, Alain'
'Brun, Pierre'

_publ_section_title
;
Crystal structure of (1\b,6\b,7\a)-7-carbomethoxy-9-
oxabicyclo[4.3.0]non-2-en-8-one, C~10~H~12~O~4~
;
_journal_issue 1
_journal_name_full 'Zeitschrift f\"ur Kristallographie - New Crystal Structures'
_journal_page_first 61
_journal_page_last 62
_journal_volume 215
_journal_year 2000
_chemical_formula_sum 'C10 H12 O4'
_chemical_formula_weight 196.20
_space_group_IT_number 19
_symmetry_cell_setting orthorhombic
_symmetry_space_group_name_Hall 'P 2ac 2ab'
_symmetry_space_group_name_H-M 'P 21 21 21'
_cell_angle_alpha 90.00
_cell_angle_beta 90.00
_cell_angle_gamma 90.00
_cell_formula_units_Z 4
_cell_length_a 8.570(1)
_cell_length_b 9.459(1)
_cell_length_c 12.232(2)
_cell_measurement_temperature 293(2)
_cell_volume 991.6(2)
_diffrn_ambient_temperature 293(2)
_exptl_crystal_density_diffrn 1.314
_refine_ls_R_factor_obs 0.0317
_refine_ls_wR_factor_obs 0.0652
_cod_depositor_comments
;
The following automatic conversions were performed:
'_symmetry_cell_setting' value 'Orthorhombic' changed to 'orthorhombic'
according to '/home/saulius/struct/CIF-dictionaries/cif_core.dic'
dictionary named 'cif_core.dic' version 2.4.1 from 2010-06-29.

Automatic conversion script
Id: cif_fix_enum 1527 2010-12-29 10:47:43Z saulius 
;
_cod_original_sg_symbol_H-M 'P21 21 21'
_cod_database_code 8101160

loop_
_symmetry_equiv_pos_as_xyz
'x, y, z'
'-x+1/2, -y, z+1/2'
'x+1/2, -y+1/2, -z'
'-x, y+1/2, -z+1/2'

loop_
_atom_site_aniso_label
_atom_site_aniso_U_11
_atom_site_aniso_U_22
_atom_site_aniso_U_33
_atom_site_aniso_U_23
_atom_site_aniso_U_13
_atom_site_aniso_U_12
C1 0.04097(12) 0.04209(12) 0.05172(14) 0.00137(11) 0.00372(11) 0.00330(9)
C2 0.0494(2) 0.0960(4) 0.0694(3) 0.0307(3) 0.0078(2) 0.0227(2)
C3 0.0459(2) 0.1539(9) 0.0658(2) 0.0095(4) -0.0086(2) -0.0015(3)
C4 0.0471(2) 0.0895(4) 0.0843(4) -0.0118(3) 0.0089(2) -0.0182(2)
C5 0.0586(2) 0.0563(2) 0.0602(2) 0.0041(2) 0.0181(2) -0.0030(2)
C6 0.0529(2) 0.05310(15) 0.04155(12) -0.00309(11) 0.00586(12) 0.00586(14)
O7 0.0604(2) 0.0678(2) 0.04731(12) 0.00764(12) -0.00505(12) 0.00748(15)
C8 0.0474(2) 0.04671(14) 0.0562(2) 0.00065(13) -0.00603(13) 0.00230(12)
C9 0.03779(11) 0.04126(11) 0.04333(11) -0.00349(9) -0.00123(9) 0.00033(9)
O10 0.0602(2) 0.0762(3) 0.0879(3) 0.0122(2) -0.0043(2) 0.0244(2)
C11 0.04143(13) 0.04493(12) 0.04564(13) -0.00364(10) 0.00141(10) 0.00384(10)
O12 0.0585(2) 0.0741(2) 0.0611(2) -0.0098(2) 0.0080(2) -0.0203(2)
O13 0.0828(3) 0.0630(2) 0.05191(14) -0.01554(12) 0.0175(2) -0.0124(2)
C14 0.1132(6) 0.0832(4) 0.0694(3) -0.0194(3) 0.0463(4) -0.0145(4)

loop_
_atom_site_label
_atom_site_type_symbol
_atom_site_fract_x
_atom_site_fract_y
_atom_site_fract_z
_atom_site_U_iso_or_equiv
_atom_site_thermal_displace_type
_atom_site_occupancy
_atom_site_calc_flag
_atom_site_refinement_flags
_atom_site_disorder_group
C1 C 0.32418(4) 0.75778(3) 0.36209(3) 0.04493(7) Uani 1 d D .
C2 C 0.18011(6) 0.80598(9) 0.29937(5) 0.0716(2) Uani 1 d D .
C3 C 0.06760(7) 0.68713(15) 0.27592(6) 0.0885(3) Uani 1 d D .
C4 C 0.04606(6) 0.59024(9) 0.37124(7) 0.0736(2) Uani 1 d D .
C5 C 0.13947(6) 0.58699(5) 0.45625(4) 0.05838(10) Uani 1 d D .
C6 C 0.28031(5) 0.67812(4) 0.46658(3) 0.04919(8) Uani 1 d D .
O7 O 0.41717(5) 0.58787(5) 0.48930(3) 0.05848(9) Uani 1 d . .
C8 C 0.50272(5) 0.57110(4) 0.39899(4) 0.05009(8) Uani 1 d . .
C9 C 0.42907(4) 0.64981(3) 0.30426(3) 0.04080(6) Uani 1 d D .
O10 O 0.62055(6) 0.50218(6) 0.39835(5) 0.07476(13) Uani 1 d . .
C11 C 0.55346(4) 0.71487(3) 0.23278(3) 0.04400(7) Uani 1 d . .
O12 O 0.64026(5) 0.80817(5) 0.26172(3) 0.06454(10) Uani 1 d . .
O13 O 0.55389(7) 0.65663(4) 0.13401(3) 0.06591(11) Uani 1 d . .
C14 C 0.67132(14) 0.70986(10) 0.05887(6) 0.0886(3) Uani 1 d D .
H1 H 0.3914(11) 0.8433(9) 0.3710(7) 0.055(2) Uiso 1 d D .
H21 H 0.2101(14) 0.8456(13) 0.2354(10) 0.073(3) Uiso 1 d D .
H22 H 0.1219(17) 0.8698(14) 0.3485(11) 0.086(3) Uiso 1 d D .
H31 H 0.0887(17) 0.6346(17) 0.2106(13) 0.096(4) Uiso 1 d D .
H32 H -0.0376(18) 0.7217(15) 0.2576(12) 0.095(3) Uiso 1 d D .
H4 H -0.0368(20) 0.5311(15) 0.3730(12) 0.098(4) Uiso 1 d D .
H5 H 0.1242(10) 0.5271(10) 0.5079(6) 0.054(2) Uiso 1 d D .
H6 H 0.2665(13) 0.7280(12) 0.5255(7) 0.069(3) Uiso 1 d D .
H9 H 0.3653(11) 0.5808(9) 0.2649(6) 0.055(2) Uiso 1 d D .
H141 H 0.6367(42) 0.7938(32) 0.0293(25) 0.196(11) Uiso 1 d D .
H142 H 0.7650(30) 0.7532(29) 0.0968(16) 0.150(8) Uiso 1 d D .
H143 H 0.6779(22) 0.6501(18) 0.0136(13) 0.104(4) Uiso 1 d D .

loop_
_geom_bond_atom_site_label_1
_geom_bond_atom_site_label_2
_geom_bond_distance
_geom_bond_site_symmetry_2
_geom_bond_publ_flag
C1 C2 1.5234(7) . ?
C1 C6 1.5305(5) . ?
C1 C9 1.5335(5) . ?
C2 C3 1.5086(14) . ?
C3 C4 1.4946(13) . ?
C4 C5 1.3126(10) . ?
C5 C6 1.4886(7) . ?
C6 O7 1.4770(6) . ?
O7 C8 1.3353(6) . ?
C8 O10 1.2020(6) . ?
C8 C9 1.5151(5) . ?
C9 C11 1.5098(5) . ?
C11 O12 1.2073(5) . ?
C11 O13 1.3278(5) . ?
O13 C14 1.4530(9) . ?

loop_
_cod_related_entry_id
_cod_related_entry_database
_cod_related_entry_code
1 ChemSpider 21183588
